data_2225092
loop_
_publ_author_name
'Zou, Pei'
'Luo, Shi-Neng'
'Xie, Min-Hao'
'Liu, Ya-Ling'
'Wu, Jun'

_publ_section_title
;
 Dimethyl 5-amino-2,4,6-triiodoisophthalate
;
_journal_coeditor_code PV2251
_journal_issue 2
_journal_name_full 'Acta Crystallographica Section E'
_journal_page_first o360
_journal_paper_doi 10.1107/S1600536810001005
_journal_volume 66
_journal_year 2010
_chemical_formula_iupac 'C10 H8 I3 N O4'
_chemical_formula_moiety 'C10 H8 I3 N O4'
_chemical_formula_sum 'C10 H8 I3 N O4'
_chemical_formula_weight 586.87
_chemical_name_systematic
;
Dimethyl 5-amino-2,4,6-triiodoisophthalate
;
_space_group_IT_number 2
_symmetry_cell_setting triclinic
_symmetry_space_group_name_Hall '-P 1'
_symmetry_space_group_name_H-M 'P -1'
_atom_sites_solution_hydrogens geom
_atom_sites_solution_primary direct
_atom_sites_solution_secondary difmap
_audit_creation_method SHELXL-97
_cell_angle_alpha 75.158(5)
_cell_angle_beta 80.045(5)
_cell_angle_gamma 89.728(6)
_cell_formula_units_Z 4
_cell_length_a 8.4423(17)
_cell_length_b 10.3545(19)
_cell_length_c 18.365(3)
_cell_measurement_reflns_used 4796
_cell_measurement_temperature 93(2)
_cell_measurement_theta_max 27.46
_cell_measurement_theta_min 3.07
_cell_volume 1527.1(5)
_computing_cell_refinement 'RAPID-AUTO (Rigaku, 2004)'
_computing_data_collection 'RAPID-AUTO (Rigaku, 2004)'
_computing_data_reduction 'RAPID-AUTO (Rigaku, 2004)'
_computing_molecular_graphics 'SHELXTL (Sheldrick, 2008)'
_computing_publication_material 'SHELXTL (Sheldrick, 2008)'
_computing_structure_refinement 'SHELXL97 (Sheldrick, 2008)'
_computing_structure_solution 'SHELXS97 (Sheldrick, 2008)'
_diffrn_ambient_temperature 93(2)
_diffrn_measured_fraction_theta_full 0.978
_diffrn_measured_fraction_theta_max 0.978
_diffrn_measurement_device_type 'Rigaku SPIDER'
_diffrn_measurement_method '\w scans'
_diffrn_radiation_monochromator graphite
_diffrn_radiation_source 'Rotating anode'
_diffrn_radiation_type MoK\a
_diffrn_radiation_wavelength 0.71073
_diffrn_reflns_av_R_equivalents 0.0360
_diffrn_reflns_av_sigmaI/netI 0.0635
_diffrn_reflns_limit_h_max 10
_diffrn_reflns_limit_h_min -7
_diffrn_reflns_limit_k_max 12
_diffrn_reflns_limit_k_min -12
_diffrn_reflns_limit_l_max 21
_diffrn_reflns_limit_l_min -21
_diffrn_reflns_number 10344
_diffrn_reflns_theta_full 25.00
_diffrn_reflns_theta_max 25.00
_diffrn_reflns_theta_min 3.07
_diffrn_standards_decay_% 0
_diffrn_standards_interval_count 0
_diffrn_standards_number 0
_exptl_absorpt_coefficient_mu 6.145
_exptl_absorpt_correction_T_max 0.4954
_exptl_absorpt_correction_T_min 0.1925
_exptl_absorpt_correction_type empirical
_exptl_absorpt_process_details '(North <i>et al.</i>, 1968)'
_exptl_crystal_colour colorless
_exptl_crystal_density_diffrn 2.553
_exptl_crystal_density_method 'not measured'
_exptl_crystal_description chunk
_exptl_crystal_F_000 1064
_exptl_crystal_size_max 0.40
_exptl_crystal_size_mid 0.33
_exptl_crystal_size_min 0.13
_refine_diff_density_max 1.103
_refine_diff_density_min -1.193
_refine_ls_extinction_method none
_refine_ls_goodness_of_fit_ref 0.981
_refine_ls_hydrogen_treatment constr
_refine_ls_matrix_type full
_refine_ls_number_parameters 325
_refine_ls_number_reflns 5251
_refine_ls_number_restraints 24
_refine_ls_restrained_S_all 0.981
_refine_ls_R_factor_all 0.0431
_refine_ls_R_factor_gt 0.0351
_refine_ls_shift/su_max 0.001
_refine_ls_shift/su_mean 0.000
_refine_ls_structure_factor_coef Fsqd
_refine_ls_weighting_details 'calc w=1/[\s^2^(Fo^2^)+(0.0226P)^2^] where P=(Fo^2^+2Fc^2^)/3'
_refine_ls_weighting_scheme calc
_refine_ls_wR_factor_gt 0.0637
_refine_ls_wR_factor_ref 0.0674
_reflns_number_gt 4488
_reflns_number_total 5251
_reflns_threshold_expression I>2\s(I)
_cod_data_source_file pv2251.cif
_cod_data_source_block I
_cod_original_cell_volume 1527.2(5)
_cod_database_code 2225092
_cod_database_fobs_code 2225092

loop_
_symmetry_equiv_pos_as_xyz
'x, y, z'
'-x, -y, -z'

loop_
_atom_site_type_symbol
_atom_site_label
_atom_site_fract_x
_atom_site_fract_y
_atom_site_fract_z
_atom_site_U_iso_or_equiv
_atom_site_adp_type
_atom_site_calc_flag
_atom_site_refinement_flags
_atom_site_occupancy
_atom_site_disorder_assembly
_atom_site_disorder_group
I I1A 0.38817(5) 0.22093(4) 0.17667(3) 0.01707(12) Uani d . 1 . .
I I2A -0.17168(6) 0.58657(5) 0.16991(3) 0.02695(14) Uani d . 1 . .
I I3A -0.09149(5) 0.19121(4) 0.46691(2) 0.01540(11) Uani d . 1 . .
I I1B 0.64018(5) 0.26656(5) 0.82446(3) 0.02072(12) Uani d . 1 . .
I I2B 0.38563(5) 0.31590(4) 0.53036(2) 0.01505(11) Uani d . 1 . .
I I3B 0.08377(6) -0.09395(5) 0.82042(3) 0.02305(13) Uani d . 1 . .
O O1A 0.3577(5) 0.1765(4) 0.3694(2) 0.0153(11) Uani d . 1 . .
O O2A 0.1825(5) 0.0114(4) 0.3694(3) 0.0165(11) Uani d . 1 . .
O O3A 0.2236(5) 0.5535(4) 0.0837(3) 0.0192(11) Uani d . 1 . .
O O4A 0.1008(5) 0.3729(4) 0.0665(3) 0.0168(11) Uani d . 1 . .
O O1B 0.2646(5) 0.1247(4) 0.9244(2) 0.0158(11) Uani d . 1 . .
O O2B 0.3971(5) -0.0629(4) 0.9177(2) 0.0168(11) Uani d . 1 . .
O O3B 0.7581(5) 0.3230(4) 0.6314(3) 0.0155(11) Uani d . 1 . .
O O4B 0.5834(5) 0.4882(4) 0.6325(3) 0.0155(11) Uani d . 1 . .
N N1A -0.2391(6) 0.4225(5) 0.3477(3) 0.0200(14) Uani d . 1 . .
H H1A -0.2936 0.4861 0.3225 0.024 Uiso calc R 1 . .
H H1B -0.2724 0.3864 0.3968 0.024 Uiso calc R 1 . .
N N1B 0.1464(6) 0.0829(5) 0.6453(3) 0.0198(14) Uani d . 1 . .
H H1C 0.1508 0.1200 0.5961 0.024 Uiso calc R 1 . .
H H1D 0.0726 0.0197 0.6698 0.024 Uiso calc R 1 . .
C C1A 0.1312(7) 0.2407(6) 0.3123(4) 0.0084(14) Uani d . 1 . .
C C2A 0.1852(8) 0.2955(6) 0.2348(4) 0.0126(15) Uani d . 1 . .
C C3A 0.0967(8) 0.3922(6) 0.1933(4) 0.0130(15) Uani d . 1 . .
C C4A -0.0451(8) 0.4349(6) 0.2320(4) 0.0134(15) Uani d U 1 . .
C C5A -0.1032(8) 0.3800(6) 0.3106(4) 0.0140(15) Uani d . 1 . .
C C6A -0.0100(7) 0.2800(6) 0.3494(4) 0.0097(14) Uani d U 1 . .
C C7A 0.2236(8) 0.1295(7) 0.3534(4) 0.0150(15) Uani d . 1 . .
C C8A 0.4678(8) 0.0755(7) 0.3980(4) 0.0258(19) Uani d . 1 . .
H H8A 0.5618 0.1190 0.4079 0.039 Uiso calc R 1 . .
H H8B 0.5026 0.0254 0.3599 0.039 Uiso calc R 1 . .
H H8C 0.4132 0.0141 0.4457 0.039 Uiso calc R 1 . .
C C9A 0.1392(8) 0.4374(6) 0.1075(4) 0.0138(15) Uani d U 1 . .
C C10A 0.2670(9) 0.6031(7) 0.0006(4) 0.0276(19) Uani d U 1 . .
H H10A 0.3284 0.6885 -0.0122 0.041 Uiso calc R 1 . .
H H10B 0.1689 0.6162 -0.0218 0.041 Uiso calc R 1 . .
H H10C 0.3327 0.5380 -0.0200 0.041 Uiso calc R 1 . .
C C1B 0.3607(8) 0.1014(6) 0.8020(4) 0.0139(15) Uani d . 1 . .
C C2B 0.4819(7) 0.1978(6) 0.7639(4) 0.0129(15) Uani d . 1 . .
C C3B 0.4876(8) 0.2602(6) 0.6861(4) 0.0140(15) Uani d . 1 . .
C C4B 0.3739(7) 0.2233(6) 0.6478(4) 0.0128(15) Uani d . 1 . .
C C5B 0.2547(8) 0.1237(6) 0.6838(4) 0.0160(16) Uani d . 1 . .
C C6B 0.2527(7) 0.0631(6) 0.7624(4) 0.0138(15) Uani d . 1 . .
C C7B 0.3465(7) 0.0435(6) 0.8873(4) 0.0124(15) Uani d . 1 . .
C C8B 0.2448(9) 0.0829(7) 1.0074(4) 0.0273(19) Uani d . 1 . .
H H8D 0.1836 0.1490 1.0292 0.041 Uiso calc R 1 . .
H H8E 0.3509 0.0758 1.0226 0.041 Uiso calc R 1 . .
H H8F 0.1867 -0.0042 1.0264 0.041 Uiso calc R 1 . .
C C9B 0.6117(8) 0.3721(6) 0.6468(4) 0.0133(15) Uani d . 1 . .
C C10B 0.8891(8) 0.4222(7) 0.6051(4) 0.0260(18) Uani d . 1 . .
H H10D 0.9907 0.3782 0.5952 0.039 Uiso calc R 1 . .
H H10E 0.8941 0.4700 0.6444 0.039 Uiso calc R 1 . .
H H10F 0.8715 0.4859 0.5578 0.039 Uiso calc R 1 . .

loop_
_atom_site_aniso_label
_atom_site_aniso_U_11
_atom_site_aniso_U_22
_atom_site_aniso_U_33
_atom_site_aniso_U_12
_atom_site_aniso_U_13
_atom_site_aniso_U_23
I1A 0.0142(3) 0.0210(3) 0.0134(3) 0.00420(19) 0.00138(19) -0.0023(2)
I2A 0.0343(3) 0.0252(3) 0.0207(3) 0.0188(2) -0.0082(2) -0.0030(2)
I3A 0.0146(3) 0.0179(2) 0.0123(2) 0.00037(18) 0.00006(19) -0.00286(19)
I1B 0.0208(3) 0.0254(3) 0.0153(3) -0.0088(2) -0.0064(2) -0.0017(2)
I2B 0.0154(3) 0.0171(2) 0.0116(2) -0.00127(18) -0.00228(19) -0.00199(19)
I3B 0.0247(3) 0.0223(3) 0.0187(3) -0.0151(2) 0.0029(2) -0.0032(2)
O1A 0.010(3) 0.019(3) 0.018(3) 0.006(2) -0.009(2) -0.004(2)
O2A 0.013(3) 0.013(3) 0.023(3) 0.001(2) -0.005(2) -0.002(2)
O3A 0.023(3) 0.019(3) 0.013(3) -0.006(2) -0.001(2) 0.000(2)
O4A 0.022(3) 0.014(2) 0.018(3) -0.002(2) -0.008(2) -0.005(2)
O1B 0.016(3) 0.020(3) 0.012(3) 0.008(2) 0.000(2) -0.006(2)
O2B 0.023(3) 0.010(3) 0.013(3) 0.002(2) -0.002(2) 0.005(2)
O3B 0.011(3) 0.017(3) 0.019(3) -0.0020(19) 0.004(2) -0.008(2)
O4B 0.015(3) 0.011(3) 0.019(3) 0.0012(19) -0.003(2) 0.000(2)
N1A 0.021(4) 0.022(3) 0.014(3) 0.015(3) -0.003(3) 0.000(3)
N1B 0.020(3) 0.024(3) 0.015(3) -0.012(3) -0.003(3) -0.004(3)
C1A 0.005(3) 0.010(3) 0.011(4) 0.000(3) 0.001(3) -0.003(3)
C2A 0.016(4) 0.010(3) 0.014(4) 0.001(3) -0.006(3) -0.005(3)
C3A 0.013(4) 0.007(3) 0.020(4) 0.001(3) -0.005(3) -0.006(3)
C4A 0.013(3) 0.011(2) 0.016(3) 0.004(2) -0.005(2) -0.003(2)
C5A 0.017(4) 0.013(4) 0.013(4) 0.003(3) -0.001(3) -0.006(3)
C6A 0.011(2) 0.007(2) 0.009(2) -0.002(2) 0.000(2) -0.001(2)
C7A 0.014(4) 0.018(4) 0.012(4) 0.002(3) 0.003(3) -0.005(3)
C8A 0.022(5) 0.022(4) 0.038(5) 0.009(3) -0.017(4) -0.009(4)
C9A 0.010(3) 0.012(2) 0.017(3) 0.005(2) -0.002(2) 0.000(2)
C10A 0.030(3) 0.028(3) 0.022(3) -0.007(2) -0.005(2) -0.003(2)
C1B 0.015(4) 0.008(3) 0.013(4) 0.001(3) 0.003(3) 0.005(3)
C2B 0.010(4) 0.016(4) 0.017(4) 0.001(3) -0.004(3) -0.009(3)
C3B 0.013(4) 0.012(4) 0.012(4) 0.000(3) 0.003(3) 0.003(3)
C4B 0.013(4) 0.010(3) 0.014(4) -0.001(3) 0.000(3) -0.003(3)
C5B 0.011(4) 0.015(4) 0.025(4) 0.004(3) -0.012(3) -0.007(3)
C6B 0.010(4) 0.007(3) 0.023(4) 0.000(3) 0.001(3) -0.004(3)
C7B 0.011(4) 0.016(4) 0.009(4) -0.004(3) 0.005(3) -0.004(3)
C8B 0.033(5) 0.038(5) 0.012(4) 0.016(4) -0.001(3) -0.011(4)
C9B 0.016(4) 0.015(4) 0.008(4) -0.007(3) -0.001(3) -0.002(3)
C10B 0.008(4) 0.031(5) 0.040(5) -0.002(3) -0.001(3) -0.014(4)

loop_
_atom_type_symbol
_atom_type_description
_atom_type_scat_dispersion_real
_atom_type_scat_dispersion_imag
_atom_type_scat_source
C C 0.0033 0.0016 'International Tables Vol C Tables 4.2.6.8 and 6.1.1.4'
H H 0.0000 0.0000 'International Tables Vol C Tables 4.2.6.8 and 6.1.1.4'
N N 0.0061 0.0033 'International Tables Vol C Tables 4.2.6.8 and 6.1.1.4'
O O 0.0106 0.0060 'International Tables Vol C Tables 4.2.6.8 and 6.1.1.4'
I I -0.4742 1.8119 'International Tables Vol C Tables 4.2.6.8 and 6.1.1.4'

loop_
_geom_angle_atom_site_label_1
_geom_angle_atom_site_label_2
_geom_angle_atom_site_label_3
_geom_angle_site_symmetry_1
_geom_angle_site_symmetry_3
_geom_angle
_geom_angle_publ_flag
C7A O1A C8A . . 115.3(5) ?
C9A O3A C10A . . 114.4(5) ?
C7B O1B C8B . . 115.8(5) ?
C9B O3B C10B . . 114.8(5) ?
C5A N1A H1A . . 120.0 ?
C5A N1A H1B . . 120.0 ?
H1A N1A H1B . . 120.0 ?
C5B N1B H1C . . 120.0 ?
C5B N1B H1D . . 120.0 ?
H1C N1B H1D . . 120.0 ?
C2A C1A C6A . . 121.1(6) ?
C2A C1A C7A . . 118.0(5) ?
C6A C1A C7A . . 120.8(6) ?
C1A C2A C3A . . 119.8(6) ?
C1A C2A I1A . . 120.6(4) ?
C3A C2A I1A . . 119.3(5) ?
C2A C3A C4A . . 118.9(6) ?
C2A C3A C9A . . 120.5(6) ?
C4A C3A C9A . . 120.2(5) ?
C3A C4A C5A . . 122.3(5) ?
C3A C4A I2A . . 118.5(5) ?
C5A C4A I2A . . 119.2(5) ?
N1A C5A C4A . . 122.0(6) ?
N1A C5A C6A . . 121.8(6) ?
C4A C5A C6A . . 116.2(6) ?
C1A C6A C5A . . 121.6(6) ?
C1A C6A I3A . . 120.1(4) ?
C5A C6A I3A . . 118.3(4) ?
O2A C7A O1A . . 124.4(6) ?
O2A C7A C1A . . 124.1(6) ?
O1A C7A C1A . . 111.4(5) ?
O1A C8A H8A . . 109.5 ?
O1A C8A H8B . . 109.5 ?
H8A C8A H8B . . 109.5 ?
O1A C8A H8C . . 109.5 ?
H8A C8A H8C . . 109.5 ?
H8B C8A H8C . . 109.5 ?
O4A C9A O3A . . 125.5(6) ?
O4A C9A C3A . . 122.5(6) ?
O3A C9A C3A . . 112.0(6) ?
O3A C10A H10A . . 109.5 ?
O3A C10A H10B . . 109.5 ?
H10A C10A H10B . . 109.5 ?
O3A C10A H10C . . 109.5 ?
H10A C10A H10C . . 109.5 ?
H10B C10A H10C . . 109.5 ?
C6B C1B C2B . . 120.1(6) ?
C6B C1B C7B . . 120.9(6) ?
C2B C1B C7B . . 119.0(6) ?
C3B C2B C1B . . 119.3(6) ?
C3B C2B I1B . . 119.5(5) ?
C1B C2B I1B . . 120.8(5) ?
C2B C3B C4B . . 119.6(6) ?
C2B C3B C9B . . 119.0(6) ?
C4B C3B C9B . . 121.3(6) ?
C3B C4B C5B . . 122.3(6) ?
C3B C4B I2B . . 119.3(5) ?
C5B C4B I2B . . 118.4(5) ?
N1B C5B C4B . . 122.4(6) ?
N1B C5B C6B . . 121.1(6) ?
C4B C5B C6B . . 116.5(6) ?
C1B C6B C5B . . 122.1(6) ?
C1B C6B I3B . . 118.6(5) ?
C5B C6B I3B . . 119.2(5) ?
O2B C7B O1B . . 124.9(6) ?
O2B C7B C1B . . 125.3(6) ?
O1B C7B C1B . . 109.7(5) ?
O1B C8B H8D . . 109.5 ?
O1B C8B H8E . . 109.5 ?
H8D C8B H8E . . 109.5 ?
O1B C8B H8F . . 109.5 ?
H8D C8B H8F . . 109.5 ?
H8E C8B H8F . . 109.5 ?
O4B C9B O3B . . 125.0(6) ?
O4B C9B C3B . . 124.3(6) ?
O3B C9B C3B . . 110.7(5) ?
O3B C10B H10D . . 109.5 ?
O3B C10B H10E . . 109.5 ?
H10D C10B H10E . . 109.5 ?
O3B C10B H10F . . 109.5 ?
H10D C10B H10F . . 109.5 ?
H10E C10B H10F . . 109.5 ?

loop_
_geom_bond_atom_site_label_1
_geom_bond_atom_site_label_2
_geom_bond_site_symmetry_2
_geom_bond_distance
_geom_bond_publ_flag
I1A C2A . 2.110(6) ?
I2A C4A . 2.096(6) ?
I3A C6A . 2.110(6) ?
I1B C2B . 2.111(6) ?
I2B C4B . 2.109(6) ?
I3B C6B . 2.103(6) ?
O1A C7A . 1.341(7) ?
O1A C8A . 1.453(7) ?
O2A C7A . 1.220(7) ?
O3A C9A . 1.333(7) ?
O3A C10A . 1.461(8) ?
O4A C9A . 1.209(7) ?
O1B C7B . 1.332(7) ?
O1B C8B . 1.455(7) ?
O2B C7B . 1.213(7) ?
O3B C9B . 1.346(7) ?
O3B C10B . 1.444(7) ?
O4B C9B . 1.195(7) ?
N1A C5A . 1.360(8) ?
N1A H1A . 0.8800 ?
N1A H1B . 0.8800 ?
N1B C5B . 1.377(8) ?
N1B H1C . 0.8800 ?
N1B H1D . 0.8800 ?
C1A C2A . 1.384(8) ?
C1A C6A . 1.381(8) ?
C1A C7A . 1.502(8) ?
C2A C3A . 1.394(8) ?
C3A C4A . 1.412(9) ?
C3A C9A . 1.504(9) ?
C4A C5A . 1.410(9) ?
C5A C6A . 1.416(8) ?
C8A H8A . 0.9800 ?
C8A H8B . 0.9800 ?
C8A H8C . 0.9800 ?
C10A H10A . 0.9800 ?
C10A H10B . 0.9800 ?
C10A H10C . 0.9800 ?
C1B C6B . 1.377(9) ?
C1B C2B . 1.392(8) ?
C1B C7B . 1.511(9) ?
C2B C3B . 1.402(9) ?
C3B C4B . 1.392(8) ?
C3B C9B . 1.510(8) ?
C4B C5B . 1.395(9) ?
C5B C6B . 1.417(9) ?
C8B H8D . 0.9800 ?
C8B H8E . 0.9800 ?
C8B H8F . 0.9800 ?
C10B H10D . 0.9800 ?
C10B H10E . 0.9800 ?
C10B H10F . 0.9800 ?

loop_
_geom_hbond_atom_site_label_D
_geom_hbond_atom_site_label_H
_geom_hbond_atom_site_label_A
_geom_hbond_site_symmetry_A
_geom_hbond_distance_DH
_geom_hbond_distance_HA
_geom_hbond_distance_DA
_geom_hbond_angle_DHA
_geom_hbond_publ_flag
N1A H1A I2A . 0.88 2.74 3.224(5) 116 yes
N1A H1A O4B 2_566 0.88 2.48 3.036(7) 122 yes
N1A H1B I3A . 0.88 2.72 3.211(5) 117 yes
N1B H1C I2B . 0.88 2.73 3.212(5) 116 yes
N1B H1D I3B . 0.88 2.73 3.222(5) 116 yes
N1B H1D O2A 2_556 0.88 2.43 3.026(7) 125 yes
C8B H8E O2B 2_657 0.98 2.54 3.516(9) 171 yes
C10A H10A O2B 1_564 0.98 2.58 3.499(9) 155 yes
C10A H10B O4A 2_565 0.98 2.54 3.519(9) 173 yes

loop_
_geom_torsion_atom_site_label_1
_geom_torsion_atom_site_label_2
_geom_torsion_atom_site_label_3
_geom_torsion_atom_site_label_4
_geom_torsion_site_symmetry_1
_geom_torsion_site_symmetry_2
_geom_torsion_site_symmetry_3
_geom_torsion_site_symmetry_4
_geom_torsion
_geom_torsion_publ_flag
C6A C1A C2A C3A . . . . 0.2(9) ?
C7A C1A C2A C3A . . . . 175.5(6) ?
C6A C1A C2A I1A . . . . -173.9(5) ?
C7A C1A C2A I1A . . . . 1.4(8) ?
C1A C2A C3A C4A . . . . 1.6(9) ?
I1A C2A C3A C4A . . . . 175.7(5) ?
C1A C2A C3A C9A . . . . -170.6(6) ?
I1A C2A C3A C9A . . . . 3.6(8) ?
C2A C3A C4A C5A . . . . -2.0(10) ?
C9A C3A C4A C5A . . . . 170.1(6) ?
C2A C3A C4A I2A . . . . 177.3(4) ?
C9A C3A C4A I2A . . . . -10.5(8) ?
C3A C4A C5A N1A . . . . 179.3(6) ?
I2A C4A C5A N1A . . . . 0.0(9) ?
C3A C4A C5A C6A . . . . 0.7(9) ?
I2A C4A C5A C6A . . . . -178.7(4) ?
C2A C1A C6A C5A . . . . -1.6(10) ?
C7A C1A C6A C5A . . . . -176.7(6) ?
C2A C1A C6A I3A . . . . 178.6(5) ?
C7A C1A C6A I3A . . . . 3.5(8) ?
N1A C5A C6A C1A . . . . -177.5(6) ?
C4A C5A C6A C1A . . . . 1.1(9) ?
N1A C5A C6A I3A . . . . 2.3(8) ?
C4A C5A C6A I3A . . . . -179.1(5) ?
C8A O1A C7A O2A . . . . 8.7(9) ?
C8A O1A C7A C1A . . . . -170.6(5) ?
C2A C1A C7A O2A . . . . -100.9(8) ?
C6A C1A C7A O2A . . . . 74.4(9) ?
C2A C1A C7A O1A . . . . 78.4(7) ?
C6A C1A C7A O1A . . . . -106.3(7) ?
C10A O3A C9A O4A . . . . 1.3(9) ?
C10A O3A C9A C3A . . . . -179.4(5) ?
C2A C3A C9A O4A . . . . 79.0(8) ?
C4A C3A C9A O4A . . . . -93.0(8) ?
C2A C3A C9A O3A . . . . -100.4(7) ?
C4A C3A C9A O3A . . . . 87.6(7) ?
C6B C1B C2B C3B . . . . 3.2(10) ?
C7B C1B C2B C3B . . . . -174.7(6) ?
C6B C1B C2B I1B . . . . 176.3(5) ?
C7B C1B C2B I1B . . . . -1.6(8) ?
C1B C2B C3B C4B . . . . -1.0(10) ?
I1B C2B C3B C4B . . . . -174.2(5) ?
C1B C2B C3B C9B . . . . 175.4(6) ?
I1B C2B C3B C9B . . . . 2.3(8) ?
C2B C3B C4B C5B . . . . -1.2(10) ?
C9B C3B C4B C5B . . . . -177.6(6) ?
C2B C3B C4B I2B . . . . -179.2(5) ?
C9B C3B C4B I2B . . . . 4.5(9) ?
C3B C4B C5B N1B . . . . -177.1(6) ?
I2B C4B C5B N1B . . . . 0.8(9) ?
C3B C4B C5B C6B . . . . 1.3(10) ?
I2B C4B C5B C6B . . . . 179.2(4) ?
C2B C1B C6B C5B . . . . -3.3(10) ?
C7B C1B C6B C5B . . . . 174.6(6) ?
C2B C1B C6B I3B . . . . 175.1(5) ?
C7B C1B C6B I3B . . . . -7.1(8) ?
N1B C5B C6B C1B . . . . 179.4(6) ?
C4B C5B C6B C1B . . . . 1.0(10) ?
N1B C5B C6B I3B . . . . 1.1(9) ?
C4B C5B C6B I3B . . . . -177.3(5) ?
C8B O1B C7B O2B . . . . 3.7(9) ?
C8B O1B C7B C1B . . . . -178.6(5) ?
C6B C1B C7B O2B . . . . 82.7(9) ?
C2B C1B C7B O2B . . . . -99.4(8) ?
C6B C1B C7B O1B . . . . -95.0(7) ?
C2B C1B C7B O1B . . . . 82.9(7) ?
C10B O3B C9B O4B . . . . 8.4(9) ?
C10B O3B C9B C3B . . . . -170.5(5) ?
C2B C3B C9B O4B . . . . -102.1(8) ?
C4B C3B C9B O4B . . . . 74.3(9) ?
C2B C3B C9B O3B . . . . 76.8(8) ?
C4B C3B C9B O3B . . . . -106.8(7) ?
